data_7025589
loop_
_publ_author_name
'Thomson, Robert K.'
'Graves, Christopher R.'
'Scott, Brian L.'
'Kiplinger, Jaqueline L.'

_publ_section_title
;
 Organometallic uranium(IV) fluoride complexes: preparation using
 protonolysis chemistry and reactivity with trimethylsilyl reagents.
;
_journal_issue 29
_journal_name_full 'Dalton transactions (Cambridge, England : 2003)'
_journal_page_first 6826
_journal_page_last 6831
_journal_paper_doi 10.1039/c001911a
_journal_volume 39
_journal_year 2010
_chemical_formula_sum 'C47 H68 F2 O U2'
_chemical_formula_weight 1163.07
_chemical_name_systematic
;
?
;
_space_group_IT_number 14
_symmetry_cell_setting monoclinic
_symmetry_space_group_name_Hall '-P 2ybc'
_symmetry_space_group_name_H-M 'P 1 21/c 1'
_atom_sites_solution_hydrogens geom
_atom_sites_solution_primary direct
_atom_sites_solution_secondary difmap
_audit_creation_method SHELXL-97
_cell_angle_alpha 90.00
_cell_angle_beta 102.6900(10)
_cell_angle_gamma 90.00
_cell_formula_units_Z 4
_cell_length_a 27.007(3)
_cell_length_b 9.6398(10)
_cell_length_c 17.0651(17)
_cell_measurement_temperature 140(1)
_cell_volume 4334.2(8)
_computing_cell_refinement 'SAINT+, v. 7.06 (Bruker AXS, 2001)'
_computing_data_collection 'APEX II, v. 1.08 (Bruker AXS, 2003)'
_computing_data_reduction 'SAINT+, v. 7.06 (Bruker AXS, 2001)'
_computing_molecular_graphics 'SHELXTL, v. 6.10, (Bruker AXS, 2000)'
_computing_publication_material 'SHELXTL, v. 6.10, (Bruker AXS, 2000)'
_computing_structure_refinement 'SHELXL-97 (Sheldrick, 1997)'
_computing_structure_solution 'SHELXS-97 (Sheldrick, 1990)'
_diffrn_ambient_temperature 140(1)
_diffrn_measured_fraction_theta_full 1.000
_diffrn_measured_fraction_theta_max 0.944
_diffrn_measurement_device_type 'Bruker D8 with APEXII CCD'
_diffrn_measurement_method '\w scans'
_diffrn_radiation_monochromator graphite
_diffrn_radiation_source 'fine-focus sealed tube'
_diffrn_radiation_type MoK\a
_diffrn_radiation_wavelength 0.71073
_diffrn_reflns_av_R_equivalents 0.0590
_diffrn_reflns_av_sigmaI/netI 0.0479
_diffrn_reflns_limit_h_max 34
_diffrn_reflns_limit_h_min -36
_diffrn_reflns_limit_k_max 12
_diffrn_reflns_limit_k_min -12
_diffrn_reflns_limit_l_max 22
_diffrn_reflns_limit_l_min -22
_diffrn_reflns_number 47738
_diffrn_reflns_theta_full 25.00
_diffrn_reflns_theta_max 28.42
_diffrn_reflns_theta_min 2.25
_diffrn_standards_decay_% 0
_diffrn_standards_interval_count 0
_diffrn_standards_interval_time 0
_diffrn_standards_number 0
_exptl_absorpt_coefficient_mu 7.505
_exptl_absorpt_correction_T_max 0.7534
_exptl_absorpt_correction_T_min 0.2660
_exptl_absorpt_correction_type multi-scan
_exptl_absorpt_process_details 'SADABS 2.03 (Sheldrick, 2001)'
_exptl_crystal_colour orange
_exptl_crystal_density_diffrn 1.782
_exptl_crystal_density_method 'not measured'
_exptl_crystal_description 'hexagonal plate'
_exptl_crystal_F_000 2240
_exptl_crystal_size_max 0.24
_exptl_crystal_size_mid 0.24
_exptl_crystal_size_min 0.04
_platon_squeeze_details
;
4 lattice toluene molecules per unit cell disordered across
inversion centers.
;
_refine_diff_density_max 1.122
_refine_diff_density_min -0.899
_refine_diff_density_rms 0.166
_refine_ls_extinction_method none
_refine_ls_goodness_of_fit_ref 0.999
_refine_ls_hydrogen_treatment constr
_refine_ls_matrix_type full
_refine_ls_number_parameters 426
_refine_ls_number_reflns 10298
_refine_ls_number_restraints 0
_refine_ls_restrained_S_all 0.999
_refine_ls_R_factor_all 0.0406
_refine_ls_R_factor_gt 0.0289
_refine_ls_shift/su_max 0.002
_refine_ls_shift/su_mean 0.000
_refine_ls_structure_factor_coef Fsqd
_refine_ls_weighting_details 'calc w=1/[\s^2^(Fo^2^)+(0.0328P)^2^+0.0000P] where P=(Fo^2^+2Fc^2^)/3'
_refine_ls_weighting_scheme calc
_refine_ls_wR_factor_gt 0.0644
_refine_ls_wR_factor_ref 0.0672
_reflns_number_gt 8406
_reflns_number_total 10298
_reflns_threshold_expression >2sigma(I)
_cod_data_source_file c001911a.txt
_cod_data_source_block apx737s
_cod_original_cell_volume 4334.3(8)
_cod_original_sg_symbol_H-M 'P 21/c'
_cod_database_code 7025589

loop_
_symmetry_equiv_pos_as_xyz
'x, y, z'
'-x, y+1/2, -z+1/2'
'-x, -y, -z'
'x, -y-1/2, z-1/2'

loop_
_atom_site_label
_atom_site_type_symbol
_atom_site_fract_x
_atom_site_fract_y
_atom_site_fract_z
_atom_site_U_iso_or_equiv
_atom_site_adp_type
_atom_site_occupancy
_atom_site_symmetry_multiplicity
_atom_site_calc_flag
_atom_site_refinement_flags
U1 U 0.171472(6) 0.073265(16) 0.253919(9) 0.01008(5) Uani 1 1 d .
U2 U 0.327541(6) -0.007156(16) 0.329743(9) 0.01040(5) Uani 1 1 d .
F1 F 0.15575(10) 0.0256(3) 0.36730(15) 0.0201(6) Uani 1 1 d .
F2 F 0.34304(10) 0.1934(2) 0.38060(14) 0.0182(6) Uani 1 1 d .
O1 O 0.24924(11) 0.0183(3) 0.27653(17) 0.0145(6) Uani 1 1 d .
C1 C 0.13819(16) 0.3218(4) 0.3024(2) 0.0128(9) Uani 1 1 d .
C2 C 0.12032(17) 0.3256(4) 0.2184(3) 0.0147(9) Uani 1 1 d .
C3 C 0.16300(16) 0.3319(4) 0.1822(2) 0.0140(9) Uani 1 1 d .
C4 C 0.20755(17) 0.3355(4) 0.2451(2) 0.0131(9) Uani 1 1 d .
C5 C 0.19202(16) 0.3295(4) 0.3195(2) 0.0130(9) Uani 1 1 d .
C6 C 0.10591(17) 0.3204(5) 0.3635(3) 0.0210(10) Uani 1 1 d .
H6A H 0.0995 0.4140 0.3778 0.032 Uiso 1 1 calc R
H6B H 0.1233 0.2714 0.4105 0.032 Uiso 1 1 calc R
H6C H 0.0743 0.2750 0.3414 0.032 Uiso 1 1 calc R
C7 C 0.06579(17) 0.3471(5) 0.1774(3) 0.0217(10) Uani 1 1 d .
H7A H 0.0455 0.2750 0.1931 0.033 Uiso 1 1 calc R
H7B H 0.0625 0.3446 0.1202 0.033 Uiso 1 1 calc R
H7C H 0.0545 0.4356 0.1926 0.033 Uiso 1 1 calc R
C8 C 0.16239(17) 0.3505(5) 0.0941(2) 0.0181(10) Uani 1 1 d .
H8A H 0.1800 0.2746 0.0760 0.027 Uiso 1 1 calc R
H8B H 0.1789 0.4361 0.0865 0.027 Uiso 1 1 calc R
H8C H 0.1279 0.3526 0.0640 0.027 Uiso 1 1 calc R
C9 C 0.26028(16) 0.3589(5) 0.2335(3) 0.0173(9) Uani 1 1 d .
H9A H 0.2663 0.3003 0.1911 0.026 Uiso 1 1 calc R
H9B H 0.2843 0.3373 0.2824 0.026 Uiso 1 1 calc R
H9C H 0.2641 0.4543 0.2197 0.026 Uiso 1 1 calc R
C10 C 0.22633(17) 0.3362(5) 0.4021(2) 0.0176(10) Uani 1 1 d .
H10A H 0.2291 0.4306 0.4205 0.026 Uiso 1 1 calc R
H10B H 0.2594 0.3019 0.3999 0.026 Uiso 1 1 calc R
H10C H 0.2124 0.2804 0.4386 0.026 Uiso 1 1 calc R
C11 C 0.09802(17) -0.0173(5) 0.1232(3) 0.0179(10) Uani 1 1 d .
C12 C 0.08368(17) -0.0713(5) 0.1920(3) 0.0179(10) Uani 1 1 d .
C13 C 0.11893(18) -0.1754(5) 0.2264(3) 0.0182(10) Uani 1 1 d .
C14 C 0.15681(17) -0.1833(5) 0.1794(3) 0.0180(10) Uani 1 1 d .
C15 C 0.14427(16) -0.0841(4) 0.1170(3) 0.0150(9) Uani 1 1 d .
C16 C 0.06651(18) 0.0683(5) 0.0575(3) 0.0220(10) Uani 1 1 d .
H16A H 0.0516 0.0092 0.0132 0.033 Uiso 1 1 calc R
H16B H 0.0876 0.1364 0.0398 0.033 Uiso 1 1 calc R
H16C H 0.0401 0.1140 0.0772 0.033 Uiso 1 1 calc R
C17 C 0.03631(18) -0.0366(6) 0.2216(3) 0.0267(12) Uani 1 1 d .
H17A H 0.0172 0.0330 0.1875 0.040 Uiso 1 1 calc R
H17B H 0.0457 -0.0021 0.2756 0.040 Uiso 1 1 calc R
H17C H 0.0160 -0.1185 0.2204 0.040 Uiso 1 1 calc R
C18 C 0.11365(19) -0.2678(5) 0.2951(3) 0.0267(11) Uani 1 1 d .
H18A H 0.1181 -0.2138 0.3434 0.040 Uiso 1 1 calc R
H18B H 0.1390 -0.3393 0.3020 0.040 Uiso 1 1 calc R
H18C H 0.0805 -0.3093 0.2837 0.040 Uiso 1 1 calc R
C19 C 0.19906(18) -0.2870(5) 0.1897(3) 0.0231(11) Uani 1 1 d .
H19A H 0.2033 -0.3169 0.1379 0.035 Uiso 1 1 calc R
H19B H 0.1910 -0.3655 0.2192 0.035 Uiso 1 1 calc R
H19C H 0.2300 -0.2451 0.2186 0.035 Uiso 1 1 calc R
C20 C 0.16995(18) -0.0685(5) 0.0481(3) 0.0213(10) Uani 1 1 d .
H20A H 0.2046 -0.0988 0.0642 0.032 Uiso 1 1 calc R
H20B H 0.1691 0.0272 0.0321 0.032 Uiso 1 1 calc R
H20C H 0.1526 -0.1238 0.0037 0.032 Uiso 1 1 calc R
C21 C 0.38153(17) 0.1195(5) 0.2304(3) 0.0174(10) Uani 1 1 d .
C22 C 0.34422(17) 0.0395(5) 0.1776(3) 0.0153(9) Uani 1 1 d .
C23 C 0.35547(17) -0.1025(5) 0.1927(3) 0.0188(10) Uani 1 1 d .
C24 C 0.40131(18) -0.1108(5) 0.2526(3) 0.0207(10) Uani 1 1 d .
C25 C 0.41663(17) 0.0254(5) 0.2775(3) 0.0194(10) Uani 1 1 d .
C26 C 0.38717(19) 0.2736(5) 0.2335(3) 0.0262(11) Uani 1 1 d .
H26A H 0.3587 0.3154 0.1977 0.039 Uiso 1 1 calc R
H26B H 0.4179 0.2992 0.2176 0.039 Uiso 1 1 calc R
H26C H 0.3886 0.3053 0.2873 0.039 Uiso 1 1 calc R
C27 C 0.30290(19) 0.0931(5) 0.1102(3) 0.0240(11) Uani 1 1 d .
H27A H 0.3080 0.1903 0.1026 0.036 Uiso 1 1 calc R
H27B H 0.2705 0.0792 0.1234 0.036 Uiso 1 1 calc R
H27C H 0.3039 0.0440 0.0616 0.036 Uiso 1 1 calc R
C28 C 0.3298(2) -0.2216(5) 0.1437(3) 0.0288(12) Uani 1 1 d .
H28A H 0.3464 -0.2400 0.1005 0.043 Uiso 1 1 calc R
H28B H 0.2949 -0.1987 0.1221 0.043 Uiso 1 1 calc R
H28C H 0.3317 -0.3024 0.1771 0.043 Uiso 1 1 calc R
C29 C 0.4330(2) -0.2395(6) 0.2711(3) 0.0347(13) Uani 1 1 d .
H29A H 0.4479 -0.2612 0.2264 0.052 Uiso 1 1 calc R
H29B H 0.4119 -0.3152 0.2804 0.052 Uiso 1 1 calc R
H29C H 0.4593 -0.2243 0.3181 0.052 Uiso 1 1 calc R
C30 C 0.46381(18) 0.0709(6) 0.3361(3) 0.0297(12) Uani 1 1 d .
H30A H 0.4547 0.1114 0.3824 0.045 Uiso 1 1 calc R
H30B H 0.4815 0.1384 0.3111 0.045 Uiso 1 1 calc R
H30C H 0.4854 -0.0078 0.3523 0.045 Uiso 1 1 calc R
C31 C 0.29451(17) -0.1899(4) 0.4295(3) 0.0158(9) Uani 1 1 d .
C32 C 0.30696(18) -0.0675(4) 0.4748(3) 0.0168(10) Uani 1 1 d .
C33 C 0.36072(17) -0.0520(4) 0.4918(2) 0.0144(9) Uani 1 1 d .
C34 C 0.38151(16) -0.1647(4) 0.4566(2) 0.0136(9) Uani 1 1 d .
C35 C 0.34046(17) -0.2506(4) 0.4175(3) 0.0160(9) Uani 1 1 d .
C36 C 0.24316(18) -0.2532(5) 0.4060(3) 0.0230(11) Uani 1 1 d .
H36A H 0.2368 -0.3083 0.4496 0.034 Uiso 1 1 calc R
H36B H 0.2414 -0.3108 0.3596 0.034 Uiso 1 1 calc R
H36C H 0.2181 -0.1812 0.3937 0.034 Uiso 1 1 calc R
C37 C 0.27051(19) 0.0203(5) 0.5078(3) 0.0234(11) Uani 1 1 d .
H37A H 0.2368 0.0075 0.4760 0.035 Uiso 1 1 calc R
H37B H 0.2800 0.1161 0.5064 0.035 Uiso 1 1 calc R
H37C H 0.2714 -0.0065 0.5623 0.035 Uiso 1 1 calc R
C38 C 0.39160(19) 0.0590(5) 0.5425(3) 0.0223(11) Uani 1 1 d .
H38A H 0.4024 0.0264 0.5967 0.033 Uiso 1 1 calc R
H38B H 0.3713 0.1409 0.5417 0.033 Uiso 1 1 calc R
H38C H 0.4208 0.0804 0.5213 0.033 Uiso 1 1 calc R
C39 C 0.43687(18) -0.1968(5) 0.4732(3) 0.0234(11) Uani 1 1 d .
H39A H 0.4489 -0.2158 0.5294 0.035 Uiso 1 1 calc R
H39B H 0.4549 -0.1188 0.4583 0.035 Uiso 1 1 calc R
H39C H 0.4424 -0.2765 0.4425 0.035 Uiso 1 1 calc R
C40 C 0.34384(19) -0.3897(5) 0.3783(3) 0.0255(11) Uani 1 1 d .
H40A H 0.3788 -0.4130 0.3819 0.038 Uiso 1 1 calc R
H40B H 0.3266 -0.3852 0.3228 0.038 Uiso 1 1 calc R
H40C H 0.3283 -0.4592 0.4051 0.038 Uiso 1 1 calc R

loop_
_atom_site_aniso_label
_atom_site_aniso_U_11
_atom_site_aniso_U_22
_atom_site_aniso_U_33
_atom_site_aniso_U_23
_atom_site_aniso_U_13
_atom_site_aniso_U_12
U1 0.00882(8) 0.01073(8) 0.01056(8) 0.00014(6) 0.00184(6) 0.00014(6)
U2 0.00955(8) 0.01199(8) 0.00964(8) 0.00077(6) 0.00207(6) 0.00158(6)
F1 0.0232(15) 0.0192(14) 0.0187(14) 0.0026(11) 0.0064(12) 0.0010(11)
F2 0.0215(14) 0.0155(13) 0.0182(13) 0.0024(11) 0.0058(11) 0.0003(11)
O1 0.0161(16) 0.0141(15) 0.0138(15) 0.0012(12) 0.0044(13) 0.0006(13)
C1 0.015(2) 0.011(2) 0.013(2) 0.0041(17) 0.0049(17) 0.0093(17)
C2 0.017(2) 0.014(2) 0.013(2) -0.0020(17) 0.0029(18) 0.0011(18)
C3 0.017(2) 0.012(2) 0.012(2) 0.0004(17) 0.0024(18) 0.0014(18)
C4 0.019(2) 0.0053(19) 0.015(2) -0.0002(16) 0.0035(18) 0.0016(17)
C5 0.016(2) 0.008(2) 0.014(2) -0.0004(16) 0.0019(18) 0.0015(17)
C6 0.019(3) 0.026(3) 0.020(2) 0.002(2) 0.007(2) 0.008(2)
C7 0.017(2) 0.031(3) 0.017(2) 0.005(2) 0.0041(19) 0.008(2)
C8 0.018(2) 0.022(2) 0.016(2) 0.0038(19) 0.0064(19) 0.001(2)
C9 0.018(2) 0.015(2) 0.021(2) 0.0002(19) 0.0070(19) -0.0031(19)
C10 0.021(2) 0.014(2) 0.017(2) -0.0036(18) 0.0026(19) 0.0026(19)
C11 0.016(2) 0.022(2) 0.015(2) -0.0005(19) 0.0000(18) -0.005(2)
C12 0.013(2) 0.022(2) 0.019(2) -0.0054(19) 0.0036(18) -0.0107(19)
C13 0.022(3) 0.017(2) 0.014(2) -0.0005(18) 0.0008(19) -0.008(2)
C14 0.015(2) 0.018(2) 0.021(2) -0.0073(19) 0.0026(19) -0.0053(19)
C15 0.012(2) 0.017(2) 0.016(2) -0.0032(18) 0.0026(18) -0.0038(18)
C16 0.016(2) 0.032(3) 0.015(2) -0.002(2) -0.0029(19) 0.000(2)
C17 0.013(2) 0.043(3) 0.024(3) -0.004(2) 0.007(2) -0.004(2)
C18 0.031(3) 0.028(3) 0.022(3) 0.006(2) 0.007(2) -0.009(2)
C19 0.028(3) 0.013(2) 0.028(3) -0.004(2) 0.005(2) 0.002(2)
C20 0.023(3) 0.028(3) 0.014(2) -0.003(2) 0.007(2) -0.003(2)
C21 0.014(2) 0.026(3) 0.014(2) 0.0006(19) 0.0075(18) -0.005(2)
C22 0.014(2) 0.023(2) 0.011(2) -0.0010(18) 0.0067(18) -0.0016(19)
C23 0.015(2) 0.027(3) 0.017(2) -0.0042(19) 0.0086(19) 0.001(2)
C24 0.019(2) 0.030(3) 0.014(2) -0.002(2) 0.0068(19) 0.007(2)
C25 0.015(2) 0.032(3) 0.012(2) 0.0028(19) 0.0041(18) -0.002(2)
C26 0.022(3) 0.034(3) 0.023(3) 0.006(2) 0.006(2) -0.007(2)
C27 0.025(3) 0.034(3) 0.014(2) 0.003(2) 0.007(2) 0.003(2)
C28 0.031(3) 0.030(3) 0.025(3) -0.011(2) 0.006(2) 0.002(2)
C29 0.033(3) 0.041(3) 0.034(3) -0.001(3) 0.015(3) 0.018(3)
C30 0.014(3) 0.042(3) 0.031(3) 0.009(2) 0.001(2) -0.006(2)
C31 0.018(2) 0.016(2) 0.013(2) 0.0042(17) 0.0010(18) -0.0008(19)
C32 0.024(3) 0.015(2) 0.013(2) 0.0060(18) 0.0055(19) 0.006(2)
C33 0.018(2) 0.016(2) 0.007(2) 0.0021(17) -0.0020(17) 0.0024(18)
C34 0.015(2) 0.013(2) 0.012(2) 0.0029(17) 0.0001(17) 0.0027(18)
C35 0.020(2) 0.011(2) 0.015(2) 0.0040(17) 0.0003(19) 0.0001(18)
C36 0.023(3) 0.024(3) 0.022(3) 0.006(2) 0.006(2) -0.001(2)
C37 0.028(3) 0.028(3) 0.018(2) 0.001(2) 0.012(2) 0.006(2)
C38 0.030(3) 0.021(2) 0.015(2) -0.0034(19) 0.003(2) 0.004(2)
C39 0.021(3) 0.020(2) 0.027(3) -0.003(2) 0.000(2) 0.000(2)
C40 0.025(3) 0.018(2) 0.031(3) -0.003(2) 0.001(2) -0.001(2)

loop_
_atom_type_symbol
_atom_type_description
_atom_type_scat_dispersion_real
_atom_type_scat_dispersion_imag
_atom_type_scat_source
C C 0.0033 0.0016 'International Tables Vol C Tables 4.2.6.8 and 6.1.1.4'
H H 0.0000 0.0000 'International Tables Vol C Tables 4.2.6.8 and 6.1.1.4'
O O 0.0106 0.0060 'International Tables Vol C Tables 4.2.6.8 and 6.1.1.4'
F F 0.0171 0.0103 'International Tables Vol C Tables 4.2.6.8 and 6.1.1.4'
U U -9.6767 9.6646 'International Tables Vol C Tables 4.2.6.8 and 6.1.1.4'

loop_
_geom_angle_atom_site_label_1
_geom_angle_atom_site_label_2
_geom_angle_atom_site_label_3
_geom_angle
O1 U1 F1 99.72(10)
O1 U1 C5 92.74(12)
F1 U1 C5 83.40(11)
O1 U1 C4 83.68(12)
F1 U1 C4 113.40(11)
C5 U1 C4 30.31(12)
O1 U1 C15 94.94(12)
F1 U1 C15 125.92(11)
C5 U1 C15 147.59(13)
C4 U1 C15 119.82(13)
O1 U1 C1 122.68(12)
F1 U1 C1 76.72(11)
C5 U1 C1 30.11(12)
C4 U1 C1 49.66(13)
C15 U1 C1 133.87(13)
O1 U1 C12 132.78(13)
F1 U1 C12 84.96(12)
C5 U1 C12 134.33(13)
C4 U1 C12 137.44(13)
C15 U1 C12 49.24(13)
C1 U1 C12 104.23(13)
O1 U1 C3 106.78(12)
F1 U1 C3 125.85(11)
C5 U1 C3 49.62(12)
C4 U1 C3 30.09(12)
C15 U1 C3 98.11(12)
C1 U1 C3 49.18(12)
C12 U1 C3 107.83(13)
O1 U1 C14 84.05(12)
F1 U1 C14 100.85(12)
C5 U1 C14 175.03(13)
C4 U1 C14 145.07(13)
C15 U1 C14 29.74(13)
C1 U1 C14 153.27(13)
C12 U1 C14 49.26(13)
C3 U1 C14 127.78(13)
O1 U1 C13 105.35(13)
F1 U1 C13 76.67(11)
C5 U1 C13 154.96(13)
C4 U1 C13 165.58(13)
C15 U1 C13 49.25(13)
C1 U1 C13 127.98(13)
C12 U1 C13 29.75(13)
C3 U1 C13 135.67(13)
C14 U1 C13 29.99(13)
O1 U1 C11 124.88(12)
F1 U1 C11 114.42(12)
C5 U1 C11 131.37(13)
C4 U1 C11 116.60(13)
C15 U1 C11 29.97(13)
C1 U1 C11 107.00(13)
C12 U1 C11 29.61(13)
C3 U1 C11 87.31(13)
C14 U1 C11 49.17(14)
C13 U1 C11 49.02(13)
O1 U1 C2 132.83(12)
F1 U1 C2 101.43(11)
C5 U1 C2 49.13(12)
C4 U1 C2 49.23(13)
C15 U1 C2 105.58(13)
C1 U1 C2 29.42(12)
C12 U1 C2 90.82(13)
C3 U1 C2 29.63(12)
C14 U1 C2 131.52(13)
C13 U1 C2 120.34(14)
C11 U1 C2 82.40(13)
F2 U2 O1 99.09(10)
F2 U2 C32 83.33(11)
O1 U2 C32 91.74(12)
F2 U2 C31 113.23(11)
O1 U2 C31 84.84(12)
C32 U2 C31 29.99(13)
F2 U2 C33 74.94(11)
O1 U2 C33 121.50(12)
C32 U2 C33 30.23(13)
C31 U2 C33 49.49(13)
F2 U2 C21 76.37(12)
O1 U2 C21 107.32(12)
C32 U2 C21 153.94(14)
C31 U2 C21 163.63(14)
C33 U2 C21 126.14(13)
F2 U2 C25 85.47(12)
O1 U2 C25 134.83(12)
C32 U2 C25 133.30(14)
C31 U2 C25 134.54(13)
C33 U2 C25 103.18(13)
C21 U2 C25 29.98(13)
F2 U2 C35 124.16(11)
O1 U2 C35 108.96(12)
C32 U2 C35 49.56(13)
C31 U2 C35 30.09(13)
C33 U2 C35 49.22(13)
C21 U2 C35 133.58(14)
C25 U2 C35 104.84(13)
F2 U2 C22 100.21(11)
O1 U2 C22 86.11(12)
C32 U2 C22 176.10(13)
C31 U2 C22 146.32(13)
C33 U2 C22 152.30(13)
C21 U2 C22 29.86(13)
C25 U2 C22 49.14(13)
C35 U2 C22 128.25(13)
F2 U2 C23 125.60(12)
O1 U2 C23 96.18(12)
C32 U2 C23 147.92(14)
C31 U2 C23 119.96(13)
C33 U2 C23 135.17(13)
C21 U2 C23 49.26(14)
C25 U2 C23 49.18(14)
C35 U2 C23 98.65(13)
C22 U2 C23 29.60(13)
F2 U2 C34 99.00(11)
O1 U2 C34 134.29(12)
C32 U2 C34 49.52(13)
C31 U2 C34 49.45(13)
C33 U2 C34 29.67(12)
C21 U2 C34 117.63(13)
C25 U2 C34 88.19(13)
C35 U2 C34 29.82(12)
C22 U2 C34 130.82(13)
C23 U2 C34 106.44(13)
F2 U2 C24 114.84(12)
O1 U2 C24 125.74(12)
C32 U2 C24 131.35(13)
C31 U2 C24 115.22(14)
C33 U2 C24 107.96(13)
C21 U2 C24 48.81(14)
C25 U2 C24 29.43(14)
C35 U2 C24 86.20(14)
C22 U2 C24 48.57(13)
C23 U2 C24 29.63(13)
C34 U2 C24 82.29(13)
U1 O1 U2 163.96(15)
C2 C1 C5 108.3(4)
C2 C1 C6 125.9(4)
C5 C1 C6 125.7(4)
C2 C1 U1 77.2(2)
C5 C1 U1 73.7(2)
C6 C1 U1 118.7(3)
C1 C2 C3 108.2(4)
C1 C2 C7 124.0(4)
C3 C2 C7 126.7(4)
C1 C2 U1 73.4(2)
C3 C2 U1 73.9(2)
C7 C2 U1 127.5(3)
C2 C3 C4 107.8(4)
C2 C3 C8 127.1(4)
C4 C3 C8 124.7(4)
C2 C3 U1 76.5(2)
C4 C3 U1 73.4(2)
C8 C3 U1 121.9(3)
C5 C4 C3 107.8(4)
C5 C4 C9 126.8(4)
C3 C4 C9 125.0(4)
C5 C4 U1 74.6(2)
C3 C4 U1 76.5(2)
C9 C4 U1 120.6(3)
C1 C5 C4 107.9(4)
C1 C5 C10 125.8(4)
C4 C5 C10 126.3(4)
C1 C5 U1 76.2(2)
C4 C5 U1 75.1(2)
C10 C5 U1 116.9(3)
C12 C11 C15 107.4(4)
C12 C11 C16 127.6(4)
C15 C11 C16 123.7(4)
C12 C11 U1 74.1(2)
C15 C11 U1 73.7(2)
C16 C11 U1 128.0(3)
C11 C12 C13 108.8(4)
C11 C12 C17 127.0(4)
C13 C12 C17 123.9(4)
C11 C12 U1 76.3(2)
C13 C12 U1 75.9(2)
C17 C12 U1 118.7(3)
C12 C13 C14 107.6(4)
C12 C13 C18 124.9(4)
C14 C13 C18 127.3(4)
C12 C13 U1 74.4(2)
C14 C13 U1 74.8(2)
C18 C13 U1 120.8(3)
C15 C14 C13 107.6(4)
C15 C14 C19 126.1(4)
C13 C14 C19 126.0(4)
C15 C14 U1 74.3(2)
C13 C14 U1 75.2(2)
C19 C14 U1 120.9(3)
C14 C15 C11 108.5(4)
C14 C15 C20 125.6(4)
C11 C15 C20 125.1(4)
C14 C15 U1 76.0(2)
C11 C15 U1 76.3(2)
C20 C15 U1 121.9(3)
C22 C21 C25 107.6(4)
C22 C21 C26 127.9(4)
C25 C21 C26 124.3(4)
C22 C21 U2 75.6(2)
C25 C21 U2 75.3(2)
C26 C21 U2 118.9(3)
C23 C22 C21 108.4(4)
C23 C22 C27 124.3(4)
C21 C22 C27 126.9(4)
C23 C22 U2 75.2(2)
C21 C22 U2 74.5(2)
C27 C22 U2 121.7(3)
C22 C23 C24 107.6(4)
C22 C23 C28 125.9(4)
C24 C23 C28 125.5(4)
C22 C23 U2 75.2(2)
C24 C23 U2 76.5(2)
C28 C23 U2 123.2(3)
C25 C24 C23 108.3(4)
C25 C24 C29 126.1(4)
C23 C24 C29 124.2(4)
C25 C24 U2 73.7(3)
C23 C24 U2 73.9(2)
C29 C24 U2 128.9(3)
C24 C25 C21 107.9(4)
C24 C25 C30 128.4(4)
C21 C25 C30 123.4(4)
C24 C25 U2 76.9(3)
C21 C25 U2 74.7(2)
C30 C25 U2 119.3(3)
C32 C31 C35 108.2(4)
C32 C31 C36 125.9(4)
C35 C31 C36 125.6(4)
C32 C31 U2 74.4(2)
C35 C31 U2 76.2(2)
C36 C31 U2 120.6(3)
C31 C32 C33 108.0(4)
C31 C32 C37 125.5(4)
C33 C32 C37 126.0(4)
C31 C32 U2 75.6(2)
C33 C32 U2 76.1(2)
C37 C32 U2 120.3(3)
C34 C33 C32 108.3(4)
C34 C33 C38 124.6(4)
C32 C33 C38 127.0(4)
C34 C33 U2 76.5(2)
C32 C33 U2 73.7(2)
C38 C33 U2 118.9(3)
C33 C34 C35 107.7(4)
C33 C34 C39 123.6(4)
C35 C34 C39 127.7(4)
C33 C34 U2 73.9(2)
C35 C34 U2 74.5(2)
C39 C34 U2 126.4(3)
C34 C35 C31 107.8(4)
C34 C35 C40 127.3(4)
C31 C35 C40 124.5(4)
C34 C35 U2 75.7(2)
C31 C35 U2 73.7(2)
C40 C35 U2 121.8(3)

loop_
_geom_bond_atom_site_label_1
_geom_bond_atom_site_label_2
_geom_bond_distance
U1 O1 2.118(3)
U1 F1 2.121(2)
U1 C5 2.718(4)
U1 C4 2.725(4)
U1 C15 2.746(4)
U1 C1 2.749(4)
U1 C12 2.753(4)
U1 C3 2.765(4)
U1 C14 2.769(4)
U1 C13 2.773(4)
U1 C11 2.780(4)
U1 C2 2.797(4)
U2 F2 2.123(2)
U2 O1 2.124(3)
U2 C32 2.716(4)
U2 C31 2.732(4)
U2 C33 2.747(4)
U2 C21 2.753(4)
U2 C25 2.761(4)
U2 C35 2.764(4)
U2 C22 2.767(4)
U2 C23 2.768(4)
U2 C34 2.780(4)
U2 C24 2.802(4)
C1 C2 1.409(6)
C1 C5 1.420(6)
C1 C6 1.499(6)
C2 C3 1.423(6)
C2 C7 1.499(6)
C3 C4 1.426(6)
C3 C8 1.511(6)
C4 C5 1.423(6)
C4 C9 1.497(6)
C5 C10 1.509(6)
C11 C12 1.414(6)
C11 C15 1.429(6)
C11 C16 1.498(6)
C12 C13 1.419(6)
C12 C17 1.513(6)
C13 C14 1.434(6)
C13 C18 1.503(6)
C14 C15 1.416(6)
C14 C19 1.499(6)
C15 C20 1.499(6)
C21 C22 1.422(6)
C21 C25 1.426(6)
C21 C26 1.493(7)
C22 C23 1.414(6)
C22 C27 1.507(6)
C23 C24 1.424(6)
C23 C28 1.497(6)
C24 C25 1.414(7)
C24 C29 1.500(7)
C25 C30 1.502(6)
C31 C32 1.410(6)
C31 C35 1.427(6)
C31 C36 1.487(6)
C32 C33 1.425(6)
C32 C37 1.499(6)
C33 C34 1.415(6)
C33 C38 1.507(6)
C34 C35 1.427(6)
C34 C39 1.492(6)
C35 C40 1.510(6)

loop_
_platon_squeeze_void_nr
_platon_squeeze_void_average_x
_platon_squeeze_void_average_y
_platon_squeeze_void_average_z
_platon_squeeze_void_volume
_platon_squeeze_void_count_electrons
_platon_squeeze_void_content
1 0.000 0.000 0.500 203 95 toluene
2 0.500 0.000 0.000 182 85 toluene
3 1.000 0.500 0.000 203 93 toluene
4 0.500 0.500 0.500 182 88 toluene
